data_4516806
loop_
_publ_author_name
'Cao, Jinbao'
'Siefker, David'
'Chan, Brandon A.'
'Yu, Tianyi'
'Lu, Lu'
'Saputra, Mirza A.'
'Fronczek, Frank R.'
'Xie, Weiwei'
'Zhang, Donghui'

_publ_section_title
;
 Interfacial Ring-Opening Polymerization of Amino-Acid-Derived
 N-Thiocarboxyanhydrides Toward Well-Defined Polypeptides
;
_journal_issue 8
_journal_name_full 'ACS Macro Letters'
_journal_page_first 836
_journal_paper_doi 10.1021/acsmacrolett.7b00411
_journal_volume 6
_journal_year 2017
_chemical_formula_moiety 'C13 H13 N O4 S'
_chemical_formula_sum 'C13 H13 N O4 S'
_chemical_formula_weight 279.30
_space_group_IT_number 14
_space_group_name_Hall '-P 2ybc'
_space_group_name_H-M_alt 'P 1 21/c 1'
_symmetry_cell_setting monoclinic
_symmetry_space_group_name_Hall '-P 2ybc'
_symmetry_space_group_name_H-M 'P 1 21/c 1'
_atom_sites_solution_hydrogens geom
_atom_sites_solution_primary direct
_atom_sites_solution_secondary difmap
_audit_creation_method SHELXL-97
_cell_angle_alpha 90
_cell_angle_beta 93.725(2)
_cell_angle_gamma 90
_cell_formula_units_Z 4
_cell_length_a 13.6224(7)
_cell_length_b 9.1977(4)
_cell_length_c 10.4122(5)
_cell_measurement_reflns_used 9852
_cell_measurement_temperature 90.0(5)
_cell_measurement_theta_max 41.10
_cell_measurement_theta_min 2.67
_cell_volume 1301.84(11)
_computing_cell_refinement 'Bruker SAINT'
_computing_data_collection 'Bruker APEX2'
_computing_data_reduction 'Bruker SAINT'
_computing_publication_material 'SHELXL-97 (Sheldrick, 2008)'
_computing_structure_refinement 'SHELXL-97 (Sheldrick, 2008)'
_computing_structure_solution 'SHELXS-97 (Sheldrick, 2008)'
_diffrn_ambient_temperature 90.0(5)
_diffrn_measured_fraction_theta_full 0.994
_diffrn_measured_fraction_theta_max 0.998
_diffrn_measurement_device_type 'Bruker Kappa APEX-II DUO'
_diffrn_measurement_method '\f and \w scans'
_diffrn_radiation_monochromator 'TRIUMPH curved graphite'
_diffrn_radiation_source 'fine-focus sealed tube'
_diffrn_radiation_type MoK\a
_diffrn_radiation_wavelength 0.71073
_diffrn_reflns_av_R_equivalents 0.0369
_diffrn_reflns_av_sigmaI/netI 0.0258
_diffrn_reflns_limit_h_max 25
_diffrn_reflns_limit_h_min -25
_diffrn_reflns_limit_k_max 17
_diffrn_reflns_limit_k_min -17
_diffrn_reflns_limit_l_max 17
_diffrn_reflns_limit_l_min -19
_diffrn_reflns_number 53972
_diffrn_reflns_theta_full 25.00
_diffrn_reflns_theta_max 41.19
_diffrn_reflns_theta_min 2.67
_exptl_absorpt_coefficient_mu 0.258
_exptl_absorpt_correction_T_max 0.9407
_exptl_absorpt_correction_T_min 0.8548
_exptl_absorpt_correction_type multi-scan
_exptl_absorpt_process_details 'SADABS (Sheldrick, 2004)'
_exptl_crystal_colour colourless
_exptl_crystal_density_diffrn 1.425
_exptl_crystal_density_method 'not measured'
_exptl_crystal_description needle
_exptl_crystal_F_000 584
_exptl_crystal_size_max 0.37
_exptl_crystal_size_mid 0.31
_exptl_crystal_size_min 0.24
_refine_diff_density_max 0.791
_refine_diff_density_min -0.391
_refine_diff_density_rms 0.068
_refine_ls_extinction_method none
_refine_ls_goodness_of_fit_ref 1.119
_refine_ls_hydrogen_treatment mixed
_refine_ls_matrix_type full
_refine_ls_number_parameters 216
_refine_ls_number_reflns 8653
_refine_ls_number_restraints 30
_refine_ls_restrained_S_all 1.119
_refine_ls_R_factor_all 0.0510
_refine_ls_R_factor_gt 0.0412
_refine_ls_shift/su_max 0.001
_refine_ls_shift/su_mean 0.000
_refine_ls_structure_factor_coef Fsqd
_refine_ls_weighting_details 'calc w=1/[\s^2^(Fo^2^)+(0.0457P)^2^+0.4018P] where P=(Fo^2^+2Fc^2^)/3'
_refine_ls_weighting_scheme calc
_refine_ls_wR_factor_gt 0.1095
_refine_ls_wR_factor_ref 0.1153
_reflns_number_gt 7310
_reflns_number_total 8653
_reflns_threshold_expression I>2\s(I)
_cod_data_source_file mz7b00411_si_002.cif
_cod_data_source_block BChan3
_cod_depositor_comments
;
The following automatic conversions were performed:

data item '_symmetry_cell_setting' value 'Monoclinic' was changed to
'monoclinic' in accordance with the
/home/saulius/struct/COD-crude-data/automatic-downloads/DataCite-retrospective/ACS/depositions/lib/dictionaries/cif_core.dic
dictionary named 'cif_core.dic' version 2.4.2 last updated on
2011-04-26.

Automatic conversion script
Id: cif_fix_values 6909 2019-04-08 15:41:33Z antanas 
;
_cod_original_sg_symbol_Hall '-P 2ybc '
_cod_original_sg_symbol_H-M 'P 21/c  '
_cod_database_code 4516806

loop_
_symmetry_equiv_pos_as_xyz
'x, y, z'
'-x, y+1/2, -z+1/2'
'-x, -y, -z'
'x, -y-1/2, z-1/2'

loop_
_atom_site_label
_atom_site_type_symbol
_atom_site_fract_x
_atom_site_fract_y
_atom_site_fract_z
_atom_site_U_iso_or_equiv
_atom_site_adp_type
_atom_site_occupancy
_atom_site_symmetry_multiplicity
_atom_site_calc_flag
_atom_site_refinement_flags
_atom_site_disorder_assembly
_atom_site_disorder_group
S1 S 1.115871(17) 0.34164(3) 0.64548(3) 0.01880(5) Uani 0.9509(14) 1 d PD A 1
O1 O 1.12033(4) 0.07290(7) 0.55306(8) 0.02055(12) Uani 0.9509(14) 1 d PD A 1
O2 O 0.98095(5) 0.54745(7) 0.66487(8) 0.02100(11) Uani 0.9509(14) 1 d PD A 1
O3 O 0.62105(5) 0.07895(8) 0.72219(6) 0.01784(10) Uani 0.9509(14) 1 d PD A 1
O4 O 0.73262(5) 0.15249(9) 0.87795(6) 0.02489(14) Uani 0.9509(14) 1 d PD A 1
N1 N 0.96948(4) 0.18627(7) 0.54919(7) 0.01453(10) Uani 0.9509(14) 1 d PD A 1
H1N H 0.9398(10) 0.1112(16) 0.5163(13) 0.017 Uiso 0.9509(14) 1 d P A 1
C1 C 1.06689(6) 0.17674(10) 0.57450(16) 0.01592(14) Uani 0.9509(14) 1 d PD A 1
C2 C 0.91836(5) 0.31472(7) 0.58976(7) 0.01331(10) Uani 0.9509(14) 1 d PD A 1
H2 H 0.8784 0.3566 0.5147 0.016 Uiso 0.9509(14) 1 calc PR A 1
C3 C 0.99711(6) 0.42295(8) 0.63636(8) 0.01539(11) Uani 0.9509(14) 1 d PD A 1
C4 C 0.85148(5) 0.28368(8) 0.69961(7) 0.01417(10) Uani 0.9509(14) 1 d PD A 1
H4A H 0.8903 0.2357 0.7713 0.017 Uiso 0.9509(14) 1 calc PR A 1
H4B H 0.8261 0.3767 0.7321 0.017 Uiso 0.9509(14) 1 calc PR A 1
C5 C 0.76526(5) 0.18658(9) 0.65532(7) 0.01656(12) Uani 0.9509(14) 1 d PD A 1
H5A H 0.7220 0.2397 0.5912 0.020 Uiso 0.9509(14) 1 calc PR A 1
H5B H 0.7905 0.0992 0.6127 0.020 Uiso 0.9509(14) 1 calc PR A 1
C6 C 0.70605(5) 0.13996(8) 0.76540(7) 0.01454(11) Uani 0.9509(14) 1 d PD A 1
C7 C 0.56400(7) 0.00635(9) 0.81801(8) 0.01909(13) Uani 0.9509(14) 1 d PD A 1
H7A H 0.6078 -0.0174 0.8948 0.023 Uiso 0.9509(14) 1 calc PR A 1
H7B H 0.5369 -0.0859 0.7817 0.023 Uiso 0.9509(14) 1 calc PR A 1
S1A S 1.1242(5) 0.3408(8) 0.6121(7) 0.0271(11) Uiso 0.0491(14) 1 d PD A 2
O1A O 1.1157(12) 0.0818(18) 0.5069(17) 0.0271(11) Uiso 0.0491(14) 1 d PD A 2
O2A O 0.9973(12) 0.5268(16) 0.7026(17) 0.0271(11) Uiso 0.0491(14) 1 d PD A 2
O3A O 0.6480(12) 0.090(2) 0.7241(16) 0.0271(11) Uiso 0.0491(14) 1 d PD A 2
O4A O 0.7586(11) 0.2095(17) 0.8450(13) 0.0271(11) Uiso 0.0491(14) 1 d PD A 2
N1A N 0.9790(12) 0.1719(18) 0.589(2) 0.0271(11) Uiso 0.0491(14) 1 d PD A 2
H2N H 0.9395 0.1092 0.5481 0.033 Uiso 0.0491(14) 1 calc PR A 2
C1A C 1.0754(17) 0.164(3) 0.576(5) 0.0271(11) Uiso 0.0491(14) 1 d PD A 2
C2A C 0.9376(10) 0.2820(17) 0.6701(17) 0.0271(11) Uiso 0.0491(14) 1 d PD A 2
H2A H 0.9315 0.2433 0.7590 0.033 Uiso 0.0491(14) 1 calc PR A 2
C3A C 1.0147(11) 0.4035(17) 0.672(2) 0.0271(11) Uiso 0.0491(14) 1 d PD A 2
C4A C 0.8393(10) 0.3393(18) 0.6154(19) 0.0271(11) Uiso 0.0491(14) 1 d PD A 2
H4A1 H 0.8469 0.3759 0.5272 0.033 Uiso 0.0491(14) 1 calc PR A 2
H4A2 H 0.8195 0.4223 0.6685 0.033 Uiso 0.0491(14) 1 calc PR A 2
C6A C 0.7265(13) 0.176(2) 0.7356(15) 0.0271(11) Uiso 0.0491(14) 1 d PD A 2
C7A C 0.6002(16) 0.030(2) 0.8313(19) 0.0271(11) Uiso 0.0491(14) 1 d PD A 2
H7A1 H 0.6432 0.0455 0.9103 0.033 Uiso 0.0491(14) 1 calc PR A 2
H7A2 H 0.5941 -0.0768 0.8184 0.033 Uiso 0.0491(14) 1 calc PR A 2
C5A C 0.7579(13) 0.225(2) 0.6108(17) 0.0271(11) Uiso 0.0491(14) 1 d PD A 2
H5A1 H 0.6998 0.2653 0.5607 0.033 Uiso 0.0491(14) 1 calc PR A 2
H5A2 H 0.7806 0.1394 0.5634 0.033 Uiso 0.0491(14) 1 calc PR A 2
C8 C 0.48130(5) 0.10057(8) 0.85724(7) 0.01776(11) Uani 1 1 d . . .
C9 C 0.49943(5) 0.22020(9) 0.93829(8) 0.01965(12) Uani 1 1 d . A .
H9 H 0.5651 0.2439 0.9671 0.024 Uiso 1 1 calc R . .
C10 C 0.42204(7) 0.30446(10) 0.97690(10) 0.02581(16) Uani 1 1 d . . .
H10 H 0.4349 0.3858 1.0317 0.031 Uiso 1 1 calc R A .
C11 C 0.32563(7) 0.27007(12) 0.93556(13) 0.0341(2) Uani 1 1 d . A .
H11 H 0.2729 0.3279 0.9622 0.041 Uiso 1 1 calc R . .
C12 C 0.30664(7) 0.15248(13) 0.85621(13) 0.0355(2) Uani 1 1 d . . .
H12 H 0.2407 0.1287 0.8287 0.043 Uiso 1 1 calc R A .
C13 C 0.38411(6) 0.06791(11) 0.81596(10) 0.02644(16) Uani 1 1 d . A .
H13 H 0.3706 -0.0124 0.7602 0.032 Uiso 1 1 calc R . .

loop_
_atom_site_aniso_label
_atom_site_aniso_U_11
_atom_site_aniso_U_22
_atom_site_aniso_U_33
_atom_site_aniso_U_23
_atom_site_aniso_U_13
_atom_site_aniso_U_12
S1 0.01396(8) 0.01541(8) 0.02644(12) -0.00222(8) -0.00312(7) -0.00299(5)
O1 0.0134(2) 0.0171(2) 0.0315(3) -0.0048(2) 0.0040(2) -0.00049(17)
O2 0.0224(3) 0.0148(2) 0.0257(3) -0.0040(2) 0.0010(2) -0.00144(19)
O3 0.0160(2) 0.0236(3) 0.0143(2) -0.00049(18) 0.00399(18) -0.0056(2)
O4 0.0177(2) 0.0445(4) 0.0126(2) 0.0008(2) 0.00094(18) -0.0040(2)
N1 0.01129(19) 0.0148(2) 0.0176(2) -0.00397(19) 0.00196(17) -0.00195(16)
C1 0.0121(2) 0.0146(3) 0.0213(3) -0.0025(3) 0.0025(3) -0.0022(2)
C2 0.0124(2) 0.0138(2) 0.0136(2) -0.00059(18) 0.00029(17) -0.00080(17)
C3 0.0156(2) 0.0143(2) 0.0161(3) -0.0005(2) -0.0002(2) -0.00197(19)
C4 0.0128(2) 0.0164(2) 0.0134(2) -0.00116(19) 0.00129(18) 0.00032(18)
C5 0.0137(2) 0.0237(3) 0.0125(3) -0.0001(2) 0.00205(18) -0.0036(2)
C6 0.0121(2) 0.0184(3) 0.0133(2) 0.0006(2) 0.00213(18) 0.00143(19)
C7 0.0209(3) 0.0177(3) 0.0196(3) 0.0005(2) 0.0085(2) -0.0025(2)
C8 0.0166(2) 0.0207(3) 0.0163(3) 0.0036(2) 0.00326(19) -0.0011(2)
C9 0.0172(2) 0.0224(3) 0.0197(3) 0.0003(2) 0.0039(2) 0.0023(2)
C10 0.0265(3) 0.0239(3) 0.0284(4) 0.0052(3) 0.0123(3) 0.0070(3)
C11 0.0200(3) 0.0302(4) 0.0535(6) 0.0194(4) 0.0142(4) 0.0084(3)
C12 0.0156(3) 0.0362(5) 0.0544(7) 0.0200(5) -0.0018(3) -0.0010(3)
C13 0.0212(3) 0.0280(4) 0.0294(4) 0.0077(3) -0.0034(3) -0.0061(3)

loop_
_atom_type_symbol
_atom_type_description
_atom_type_scat_dispersion_real
_atom_type_scat_dispersion_imag
_atom_type_scat_source
C C 0.0033 0.0016 'International Tables Vol C Tables 4.2.6.8 and 6.1.1.4'
H H 0.0000 0.0000 'International Tables Vol C Tables 4.2.6.8 and 6.1.1.4'
N N 0.0061 0.0033 'International Tables Vol C Tables 4.2.6.8 and 6.1.1.4'
O O 0.0106 0.0060 'International Tables Vol C Tables 4.2.6.8 and 6.1.1.4'
S S 0.1246 0.1234 'International Tables Vol C Tables 4.2.6.8 and 6.1.1.4'

loop_
_geom_angle_atom_site_label_1
_geom_angle_atom_site_label_2
_geom_angle_atom_site_label_3
_geom_angle
C3 S1 C1 91.19(4)
C6 O3 C7 116.61(7)
C1 N1 C2 119.02(6)
C1 N1 H1N 117.4(9)
C2 N1 H1N 123.3(9)
O1 C1 N1 127.29(8)
O1 C1 S1 121.45(7)
N1 C1 S1 111.26(6)
N1 C2 C3 106.55(6)
N1 C2 C4 112.68(6)
C3 C2 C4 108.96(6)
N1 C2 H2 109.5
C3 C2 H2 109.5
C4 C2 H2 109.5
O2 C3 C2 124.33(7)
O2 C3 S1 124.43(6)
C2 C3 S1 111.24(5)
C5 C4 C2 111.53(6)
C5 C4 H4A 109.3
C2 C4 H4A 109.3
C5 C4 H4B 109.3
C2 C4 H4B 109.3
H4A C4 H4B 108.0
C6 C5 C4 112.16(6)
C6 C5 H5A 109.2
C4 C5 H5A 109.2
C6 C5 H5B 109.2
C4 C5 H5B 109.2
H5A C5 H5B 107.9
O4 C6 O3 124.32(7)
O4 C6 C5 124.68(7)
O3 C6 C5 110.98(6)
O3 C7 C8 111.31(7)
O3 C7 H7A 109.4
C8 C7 H7A 109.4
O3 C7 H7B 109.4
C8 C7 H7B 109.4
H7A C7 H7B 108.0
C3A S1A C1A 93.5(8)
C6A O3A C7A 124.2(16)
C1A N1A C2A 121.4(15)
C1A N1A H1N 111(2)
C2A N1A H1N 125.9(17)
C1A N1A H2N 119.3
C2A N1A H2N 119.3
O1A C1A N1A 126(2)
O1A C1A S1A 121.5(19)
N1A C1A S1A 106.5(13)
N1A C2A C4A 113.0(14)
N1A C2A C3A 102.9(12)
C4A C2A C3A 109.8(13)
N1A C2A H2A 110.3
C4A C2A H2A 110.3
C3A C2A H2A 110.3
O2A C3A C2A 122.8(14)
O2A C3A S1A 126.2(13)
C2A C3A S1A 110.8(9)
C2A C4A C5A 113.3(13)
C2A C4A H4A1 108.9
C5A C4A H4A1 108.9
C2A C4A H4A2 108.9
C5A C4A H4A2 108.9
H4A1 C4A H4A2 107.7
O4A C6A O3A 117.8(15)
O4A C6A C5A 129.5(15)
O3A C6A C5A 112.5(13)
O3A C7A C8 115.9(14)
O3A C7A H7A1 108.3
C8 C7A H7A1 108.3
O3A C7A H7A2 108.3
C8 C7A H7A2 108.3
H7A1 C7A H7A2 107.4
C6A C5A C4A 116.0(14)
C6A C5A H5A1 108.3
C4A C5A H5A1 108.3
C6A C5A H5A2 108.3
C4A C5A H5A2 108.3
H5A1 C5A H5A2 107.4
C13 C8 C9 118.76(8)
C13 C8 C7 120.37(8)
C9 C8 C7 120.85(7)
C13 C8 C7A 136.5(8)
C9 C8 C7A 104.7(8)
C10 C9 C8 120.39(8)
C10 C9 H9 119.8
C8 C9 H9 119.8
C9 C10 C11 120.16(10)
C9 C10 H10 119.9
C11 C10 H10 119.9
C12 C11 C10 120.10(9)
C12 C11 H11 120.0
C10 C11 H11 120.0
C11 C12 C13 120.12(9)
C11 C12 H12 119.9
C13 C12 H12 119.9
C12 C13 C8 120.46(10)
C12 C13 H13 119.8
C8 C13 H13 119.8

loop_
_geom_bond_atom_site_label_1
_geom_bond_atom_site_label_2
_geom_bond_distance
S1 C3 1.7793(8)
S1 C1 1.7966(9)
O1 C1 1.2300(10)
O2 C3 1.2068(10)
O3 C6 1.3379(9)
O3 C7 1.4650(10)
O4 C6 1.2094(9)
N1 C1 1.3389(11)
N1 C2 1.4482(9)
N1 H1N 0.860(15)
C2 C3 1.5197(10)
C2 C4 1.5347(9)
C2 H2 1.0000
C4 C5 1.5230(10)
C4 H4A 0.9900
C4 H4B 0.9900
C5 C6 1.5061(10)
C5 H5A 0.9900
C5 H5B 0.9900
C7 C8 1.4989(11)
C7 H7A 0.9900
C7 H7B 0.9900
S1A C3A 1.751(14)
S1A C1A 1.789(17)
O1A C1A 1.198(17)
O2A C3A 1.206(15)
O3A C6A 1.330(15)
O3A C7A 1.439(16)
O4A C6A 1.233(15)
N1A C1A 1.331(17)
N1A C2A 1.456(15)
N1A H1N 1.06(2)
N1A H2N 0.8800
C2A C4A 1.515(16)
C2A C3A 1.533(15)
C2A H2A 1.0000
C4A C5A 1.526(16)
C4A H4A1 0.9900
C4A H4A2 0.9900
C6A C5A 1.465(16)
C7A C8 1.78(2)
C7A H7A1 0.9900
C7A H7A2 0.9900
C5A H5A1 0.9900
C5A H5A2 0.9900
C8 C13 1.3978(11)
C8 C9 1.3989(12)
C9 C10 1.3889(11)
C9 H9 0.9500
C10 C11 1.3917(15)
C10 H10 0.9500
C11 C12 1.375(2)
C11 H11 0.9500
C12 C13 1.3971(16)
C12 H12 0.9500
C13 H13 0.9500

loop_
_geom_hbond_atom_site_label_D
_geom_hbond_atom_site_label_H
_geom_hbond_atom_site_label_A
_geom_hbond_distance_DH
_geom_hbond_distance_HA
_geom_hbond_distance_DA
_geom_hbond_angle_DHA
_geom_hbond_site_symmetry_A
N1 H1N O1 0.860(15) 1.996(15) 2.8537(9) 175.4(14) 3_756
N1A H2N O1A 0.88 1.98 2.82(2) 158.5 3_756

loop_
_geom_torsion_atom_site_label_1
_geom_torsion_atom_site_label_2
_geom_torsion_atom_site_label_3
_geom_torsion_atom_site_label_4
_geom_torsion
C2 N1 C1 O1 175.84(13)
C2 N1 C1 S1 -4.99(15)
C3 S1 C1 O1 178.55(14)
C3 S1 C1 N1 -0.68(11)
C1 N1 C2 C3 8.91(12)
C1 N1 C2 C4 -110.53(11)
N1 C2 C3 O2 172.09(8)
C4 C2 C3 O2 -66.08(10)
N1 C2 C3 S1 -8.71(8)
C4 C2 C3 S1 113.12(6)
C1 S1 C3 O2 -175.20(9)
C1 S1 C3 C2 5.59(8)
N1 C2 C4 C5 -67.22(8)
C3 C2 C4 C5 174.75(6)
C2 C4 C5 C6 172.92(6)
C7 O3 C6 O4 -8.42(12)
C7 O3 C6 C5 169.85(7)
C4 C5 C6 O4 -13.62(11)
C4 C5 C6 O3 168.12(7)
C6 O3 C7 C8 100.54(9)
C2A N1A C1A O1A -176(4)
C2A N1A C1A S1A -23(4)
C3A S1A C1A O1A 165(4)
C3A S1A C1A N1A 10(3)
C1A N1A C2A C4A 143(3)
C1A N1A C2A C3A 25(3)
N1A C2A C3A O2A 162(2)
C4A C2A C3A O2A 41(3)
N1A C2A C3A S1A -14(2)
C4A C2A C3A S1A -134.2(15)
C1A S1A C3A O2A -172(3)
C1A S1A C3A C2A 3(2)
N1A C2A C4A C5A 66(2)
C3A C2A C4A C5A -179.7(15)
C7A O3A C6A O4A -2(3)
C7A O3A C6A C5A -178.2(19)
C6A O3A C7A C8 110(2)
O4A C6A C5A C4A -3(3)
O3A C6A C5A C4A 172.6(17)
C2A C4A C5A C6A 68(2)
O3 C7 C8 C13 107.27(9)
O3 C7 C8 C9 -74.42(9)
O3 C7 C8 C7A -64(2)
O3A C7A C8 C13 89.5(17)
O3A C7A C8 C9 -88.8(16)
O3A C7A C8 C7 100(3)
C13 C8 C9 C10 0.10(12)
C7 C8 C9 C10 -178.23(7)
C7A C8 C9 C10 178.8(6)
C8 C9 C10 C11 0.26(13)
C9 C10 C11 C12 -0.03(15)
C10 C11 C12 C13 -0.55(16)
C11 C12 C13 C8 0.91(15)
C9 C8 C13 C12 -0.68(13)
C7 C8 C13 C12 177.66(8)
C7A C8 C13 C12 -178.8(8)
